data_7707954
loop_
_publ_author_name
'Fetrow, Taylor V.'
'Daly, Scott R.'

_publ_section_title
;
 Mechanochemical synthesis and structural analysis of trivalent lanthanide
 and uranium diphenylphosphinodiboranates.
;
_journal_issue 33
_journal_name_full 'Dalton transactions (Cambridge, England : 2003)'
_journal_page_first 11472
_journal_page_last 11484
_journal_paper_doi 10.1039/d1dt01932e
_journal_volume 50
_journal_year 2021
_chemical_formula_moiety 'C72 H96 B12 P6 U2'
_chemical_formula_sum 'C72 H96 B12 P6 U2'
_chemical_formula_weight 1753.08
_chemical_name_common U(Ph-PDB)3_dimer
_chemical_name_systematic U2(BH3Ph2BH3)6
_chemical_properties_physical Air-sensitive,Moisture-sensitive,Heat-sensitive,Oxygen-sensitive
_space_group_crystal_system monoclinic
_space_group_IT_number 14
_space_group_name_Hall '-P 2ybc'
_space_group_name_H-M_alt 'P 1 21/c 1'
_atom_sites_solution_hydrogens geom
_atom_sites_solution_primary dual
_audit_creation_date 2019-09-04
_audit_creation_method
;
Olex2 1.2
(compiled May 18 2018 14:05:52 for OlexSys, GUI svn.r5506)
;
_audit_update_record
;
2021-06-09 deposited with the CCDC.	2021-07-16 downloaded from the CCDC.
;
_cell_angle_alpha 90
_cell_angle_beta 109.622(5)
_cell_angle_gamma 90
_cell_formula_units_Z 2
_cell_length_a 18.8498(19)
_cell_length_b 9.6187(10)
_cell_length_c 23.960(2)
_cell_measurement_reflns_used 6131
_cell_measurement_temperature 150(2)
_cell_measurement_theta_max 21.745
_cell_measurement_theta_min 2.3015
_cell_volume 4091.9(7)
_computing_molecular_graphics 'Olex2 (Dolomanov et al., 2009)'
_computing_publication_material 'Olex2 (Dolomanov et al., 2009)'
_computing_structure_refinement 'ShelXL (Sheldrick, 2015)'
_computing_structure_solution 'ShelXT (Sheldrick, 2015)'
_diffrn_ambient_temperature 150.15
_diffrn_measured_fraction_theta_full 0.999
_diffrn_measured_fraction_theta_max 0.992
_diffrn_measurement_device_type 'Bruker Nonius Kappa Apex II'
_diffrn_measurement_method 'CCD Phi and Omega Scans'
_diffrn_radiation_type MoK\a
_diffrn_radiation_wavelength 0.71073
_diffrn_reflns_av_R_equivalents 0.0801
_diffrn_reflns_av_unetI/netI 0.0674
_diffrn_reflns_Laue_measured_fraction_full 0.999
_diffrn_reflns_Laue_measured_fraction_max 0.992
_diffrn_reflns_limit_h_max 23
_diffrn_reflns_limit_h_min -23
_diffrn_reflns_limit_k_max 12
_diffrn_reflns_limit_k_min -12
_diffrn_reflns_limit_l_max 29
_diffrn_reflns_limit_l_min -29
_diffrn_reflns_number 47507
_diffrn_reflns_point_group_measured_fraction_full 0.999
_diffrn_reflns_point_group_measured_fraction_max 0.992
_diffrn_reflns_theta_full 25.242
_diffrn_reflns_theta_max 26.446
_diffrn_reflns_theta_min 2.396
_exptl_absorpt_coefficient_mu 4.107
_exptl_absorpt_correction_T_max 0.7454
_exptl_absorpt_correction_T_min 0.6508
_exptl_absorpt_correction_type multi-scan
_exptl_absorpt_process_details
;
SADABS-2014/5 (Bruker,2014) was used for absorption correction.
wR2(int) was 0.0648 before and 0.0528 after correction.
The Ratio of minimum to maximum transmission is 0.8731.
The \l/2 correction factor is 0.00150.
;
_exptl_crystal_colour orange-red
_exptl_crystal_density_diffrn 1.423
_exptl_crystal_description plate-like
_exptl_crystal_F_000 1724
_exptl_crystal_size_max 0.11
_exptl_crystal_size_mid 0.076
_exptl_crystal_size_min 0.02
_refine_diff_density_max 1.662
_refine_diff_density_min -1.989
_refine_diff_density_rms 0.143
_refine_ls_extinction_method none
_refine_ls_goodness_of_fit_ref 1.026
_refine_ls_hydrogen_treatment mixed
_refine_ls_matrix_type full
_refine_ls_number_parameters 399
_refine_ls_number_reflns 8365
_refine_ls_number_restraints 625
_refine_ls_restrained_S_all 1.074
_refine_ls_R_factor_all 0.0913
_refine_ls_R_factor_gt 0.0474
_refine_ls_shift/su_max 0.001
_refine_ls_shift/su_mean 0.000
_refine_ls_structure_factor_coef Fsqd
_refine_ls_weighting_details 'w=1/[\s^2^(Fo^2^)+(0.0407P)^2^+16.1993P] where P=(Fo^2^+2Fc^2^)/3'
_refine_ls_weighting_scheme calc
_refine_ls_wR_factor_gt 0.0976
_refine_ls_wR_factor_ref 0.1143
_reflns_Friedel_coverage 0.000
_reflns_number_gt 5566
_reflns_number_total 8365
_reflns_threshold_expression 'I > 2\s(I)'
_cod_data_source_file d1dt01932e2.cif
_cod_data_source_block dal1929
_cod_depositor_comments 'Adding full bibliography for 7707952--7707958.cif.'
_cod_database_code 7707954
_shelx_shelxl_version_number 2014/7
_shelx_space_group_comment
;
The symmetry employed for this shelxl refinement is uniquely defined
by the following loop, which should always be used as a source of
symmetry information in preference to the above space-group names.
They are only intended as comments.
;
_shelx_estimated_absorpt_t_max 0.922
_shelx_estimated_absorpt_t_min 0.661
_olex2_refinement_description
;
1. Fixed Uiso
 At 1.2 times of:
  All C(H) groups, All C(H,H) groups
 At 1.5 times of:
  All B(H,H,H) groups
2. Restrained distances
 P2A-C19A = P2A-C13A = P2-C13
 1.9 with sigma of 0.01
 C31-C32 \\sim C32-C33 \\sim C33-C34 \\sim C34-C35 \\sim C36-C31 \\sim C25-C26
\\sim C26-C27 \\sim C27-C28
 \\sim C28-C29 \\sim C29-C30 \\sim C25-C30 \\sim C25-C26A \\sim C26A-C27A \\sim
C27A-C28 \\sim C28-C29A ~
 C29A-C30A \\sim C25-C30A \\sim C1-C2 \\sim C2-C3 \\sim C3-C4 \\sim C4-C5 \\sim
C5-C6 \\sim C1-C6 \\sim C7-C8A
 \\sim C8A-C9A \\sim C9A-C10A \\sim C10A-C11A \\sim C11A-C12A \\sim C7-C12A
\\sim C19-C20 \\sim C20-C21 ~
 C21-C22 \\sim C22-C23 \\sim C23-C24 \\sim C19-C24
 with sigma of 0.02
3. Restrained planarity
 C13, C14, C15, C16, C17, C18
 with sigma of 0.02
 C13A, C14A, C15A, C16A, C17A, C18A
 with sigma of 0.02
 C25, C28, C26, C27, C29, C30
 with sigma of 0.02
 C25, C28, C26A, C27A, C29A, C30A
 with sigma of 0.02
 C7, C8A, C9A, C10A, C11A, C12A
 with sigma of 0.02
4. Uiso/Uaniso restraints and constraints
B3 \\sim B4 \\sim B3A \\sim B4A: within 1.7A with sigma of 0.05 and sigma for
terminal atoms of 0.1
Uanis(B3) = Uanis(B4) = Uanis(B3A) = Uanis(B4A)
Uanis(C19) = Uanis(C20) = Uanis(C21) = Uanis(C22) = Uanis(C23) = Uanis(C24)
Uanis(C19A) = Uanis(C20A) = Uanis(C21A) = Uanis(C22A) = Uanis(C23A) =
Uanis(C24A)
Uanis(C13) = Uanis(C14) = Uanis(C15) = Uanis(C16) = Uanis(C17) = Uanis(C18) =
Uanis(C13A) = Uanis(C14A) = Uanis(C15A) = Uanis(C16A) = Uanis(C17A) =
Uanis(C18A)
Uanis(C1) = Uanis(C2) = Uanis(C3) = Uanis(C4) = Uanis(C5) = Uanis(C6)
Uanis(C7) = Uanis(C8) = Uanis(C9) = Uanis(C10) = Uanis(C11) = Uanis(C12) =
Uanis(C8A) = Uanis(C9A) = Uanis(C10A) = Uanis(C11A) = Uanis(C12A)
5. Others
 Sof(H28A)=Sof(C26A)=Sof(H26A)=Sof(C27A)=Sof(H27A)=Sof(C29A)=Sof(H29A)=
 Sof(C30A)=Sof(H30A)=1-FVAR(1)
 Sof(H28)=Sof(C26)=Sof(H26)=Sof(C27)=Sof(H27)=Sof(C29)=Sof(H29)=Sof(C30)=
 Sof(H30)=FVAR(1)
 Sof(C13A)=Sof(C14A)=Sof(H14A)=Sof(C15A)=Sof(H15A)=Sof(C16A)=Sof(H16A)=
 Sof(C17A)=Sof(H17A)=Sof(C18A)=Sof(H18A)=1-FVAR(2)
 Sof(C13)=Sof(C14)=Sof(H14)=Sof(C15)=Sof(H15)=Sof(C16)=Sof(H16)=Sof(C17)=
 Sof(H17)=Sof(C18)=Sof(H18)=FVAR(2)
 Sof(C8A)=Sof(H8A)=Sof(C9A)=Sof(H9A)=Sof(C10A)=Sof(H10A)=Sof(C11A)=Sof(H11A)=
 Sof(C12A)=Sof(H12A)=1-FVAR(3)
 Sof(C8)=Sof(H8)=Sof(C9)=Sof(H9)=Sof(C10)=Sof(H10)=Sof(C11)=Sof(H11)=Sof(C12)=
 Sof(H12)=FVAR(3)
 Sof(P2A)=Sof(C19A)=Sof(C20A)=Sof(H20A)=Sof(C21A)=Sof(H21A)=Sof(C22A)=
 Sof(H22A)=Sof(C23A)=Sof(H23A)=Sof(C24A)=Sof(H24A)=Sof(B3A)=Sof(H3AA)=Sof(H3AB)=
 Sof(H3AC)=Sof(B4A)=Sof(H4AA)=Sof(H4AB)=Sof(H4AC)=1-FVAR(4)
 Sof(P2)=Sof(C19)=Sof(C20)=Sof(H20)=Sof(C21)=Sof(H21)=Sof(C22)=Sof(H22)=
 Sof(C23)=Sof(H23)=Sof(C24)=Sof(H24)=Sof(B3)=Sof(H3A)=Sof(H3B)=Sof(H3C)=Sof(B4)=
 Sof(H4A)=Sof(H4B)=Sof(H4C)=FVAR(4)
6.a :
 C1(C2,C3,C4,C5,C6), C31(C32,C33,C34,C35,C36)
6.b Aromatic/amide H refined with riding coordinates:
 C2(H2), C3(H3), C4(H4), C5(H5), C6(H6), C28(H28), C28(H28A), C32(H32),
 C33(H33), C34(H34), C35(H35), C36(H36), C8(H8), C9(H9), C10(H10), C11(H11),
 C12(H12), C14(H14), C15(H15), C16(H16), C17(H17), C18(H18), C20(H20), C21(H21),
  C22(H22), C23(H23), C24(H24), C26(H26), C27(H27), C29(H29), C30(H30),
 C8A(H8A), C9A(H9A), C10A(H10A), C11A(H11A), C12A(H12A), C14A(H14A), C15A(H15A),
  C16A(H16A), C17A(H17A), C18A(H18A), C20A(H20A), C21A(H21A), C22A(H22A),
 C23A(H23A), C24A(H24A), C26A(H26A), C27A(H27A), C29A(H29A), C30A(H30A)
6.c Idealised Me refined as rotating group:
 B1(H1A,H1B,H1C), B2(H2A,H2B,H2C), B5(H5A,H5B,H5C), B6(H6A,H6B,H6C), B3(H3A,
 H3B,H3C), B4(H4A,H4B,H4C), B3A(H3AA,H3AB,H3AC), B4A(H4AA,H4AB,H4AC)
;
_olex2_submission_special_instructions 'No special instructions were received'

loop_
_space_group_symop_operation_xyz
'x, y, z'
'-x, y+1/2, -z+1/2'
'-x, -y, -z'
'x, -y-1/2, z-1/2'

loop_
_atom_site_label
_atom_site_type_symbol
_atom_site_fract_x
_atom_site_fract_y
_atom_site_fract_z
_atom_site_U_iso_or_equiv
_atom_site_adp_type
_atom_site_occupancy
_atom_site_site_symmetry_order
_atom_site_calc_flag
_atom_site_refinement_flags_posn
_atom_site_refinement_flags_adp
_atom_site_refinement_flags_occupancy
_atom_site_disorder_assembly
_atom_site_disorder_group
U1 U 0.30331(2) 0.51181(2) 0.44177(2) 0.03303(10) Uani 1 1 d . . . . .
P1 P 0.19500(11) 0.3144(2) 0.31114(10) 0.0471(6) Uani 1 1 d . . . . .
P3 P 0.50933(9) 0.72463(17) 0.41928(8) 0.0278(4) Uani 1 1 d . . . . .
C1 C 0.1088(4) 0.3832(8) 0.2575(3) 0.1030(18) Uani 1 1 d D . . . .
C2 C 0.1135(3) 0.4778(8) 0.2159(3) 0.1030(18) Uani 1 1 d DG . . . .
H2 H 0.1613 0.5100 0.2163 0.124 Uiso 1 1 calc R . . . .
C3 C 0.0490(4) 0.5258(7) 0.1736(3) 0.1030(18) Uani 1 1 d DG . . . .
H3 H 0.0522 0.5912 0.1449 0.124 Uiso 1 1 calc R . . . .
C4 C -0.0203(3) 0.4793(8) 0.1730(3) 0.1030(18) Uani 1 1 d DG . . . .
H4 H -0.0648 0.5125 0.1438 0.124 Uiso 1 1 calc R . . . .
C5 C -0.0250(3) 0.3847(8) 0.2146(3) 0.1030(18) Uani 1 1 d DG . . . .
H5 H -0.0728 0.3525 0.2142 0.124 Uiso 1 1 calc R . . . .
C6 C 0.0395(4) 0.3367(8) 0.2569(3) 0.1030(18) Uani 1 1 d DG . . . .
H6 H 0.0362 0.2713 0.2856 0.124 Uiso 1 1 calc R . . . .
C7 C 0.2127(5) 0.1461(8) 0.2833(4) 0.0600(14) Uani 1 1 d D . . . .
C25 C 0.5112(3) 0.6737(6) 0.3465(3) 0.0329(17) Uani 1 1 d D . . . .
C28 C 0.5148(5) 0.5870(8) 0.2378(4) 0.069(3) Uani 1 1 d D . . . .
H28 H 0.5154 0.5559 0.2004 0.082 Uiso 0.555(9) 1 calc R . P A 1
H28A H 0.5162 0.5596 0.2001 0.082 Uiso 0.445(9) 1 calc R . P A 2
C31 C 0.5057(2) 0.9134(4) 0.4187(2) 0.0283(16) Uani 1 1 d D . . . .
C32 C 0.4370(2) 0.9801(4) 0.4011(2) 0.0378(17) Uani 1 1 d DG . . . .
H32 H 0.3919 0.9276 0.3922 0.045 Uiso 1 1 calc R . . . .
C33 C 0.4338(3) 1.1229(4) 0.3965(2) 0.045(2) Uani 1 1 d DG . . . .
H33 H 0.3864 1.1689 0.3844 0.054 Uiso 1 1 calc R . . . .
C34 C 0.4992(3) 1.1991(4) 0.4094(3) 0.056(2) Uani 1 1 d DG . . . .
H34 H 0.4970 1.2975 0.4061 0.067 Uiso 1 1 calc R . . . .
C35 C 0.5679(3) 1.1324(5) 0.4270(3) 0.058(3) Uani 1 1 d DG . . . .
H35 H 0.6131 1.1849 0.4359 0.070 Uiso 1 1 calc R . . . .
C36 C 0.5712(2) 0.9896(5) 0.4316(3) 0.051(2) Uani 1 1 d DG . . . .
H36 H 0.6185 0.9437 0.4437 0.061 Uiso 1 1 calc R . . . .
B1 B 0.1870(5) 0.3024(9) 0.3882(4) 0.053(3) Uani 1 1 d . . . . .
H1A H 0.2467 0.2691 0.4233 0.05(2) Uiso 1 1 calc GR . . . .
H1B H 0.1404 0.2172 0.3880 0.06(2) Uiso 1 1 calc GR . . . .
H1C H 0.1689 0.4135 0.4019 0.024(16) Uiso 1 1 calc GR . . . .
B2 B 0.2781(5) 0.4386(9) 0.3186(4) 0.046(2) Uani 1 1 d . . . . .
H2A H 0.2629 0.5526 0.3315 0.05(2) Uiso 1 1 calc GR . . . .
H2B H 0.2897 0.4437 0.2724 0.09(3) Uiso 1 1 calc GR . . . .
H2C H 0.3334 0.3966 0.3566 0.06(2) Uiso 1 1 calc GR . . . .
B5 B 0.4199(4) 0.6500(7) 0.4279(4) 0.0317(19) Uani 1 1 d . . . . .
H5A H 0.4133 0.6923 0.4730 0.06(2) Uiso 1 1 calc GR . . . .
H5B H 0.4237 0.5255 0.4295 0.05(2) Uiso 1 1 calc GR . . . .
H5C H 0.3664 0.6853 0.3866 0.034(18) Uiso 1 1 calc GR . . . .
B6 B 0.5980(4) 0.6516(8) 0.4770(4) 0.0323(19) Uani 1 1 d . . . . .
H6A H 0.5970 0.5270 0.4742 0.05(2) Uiso 1 1 calc GR . . . .
H6B H 0.6000 0.6871 0.5256 0.06(2) Uiso 1 1 calc GR . . . .
H6C H 0.6526 0.6948 0.4676 0.05(2) Uiso 1 1 calc GR . . . .
P2 P 0.1940(6) 0.7306(11) 0.5142(5) 0.0272(18) Uani 0.461(15) 1 d D . P B 1
C8 C 0.1974(8) 0.1326(13) 0.2271(6) 0.0600(14) Uani 0.665(7) 1 d . . P C 1
H8 H 0.1780 0.2077 0.2007 0.072 Uiso 0.665(7) 1 calc R . P C 1
C9 C 0.2104(8) 0.0027(12) 0.2068(6) 0.0600(14) Uani 0.665(7) 1 d . . P C 1
H9 H 0.2047 -0.0082 0.1661 0.072 Uiso 0.665(7) 1 calc R . P C 1
C10 C 0.2314(9) -0.1096(16) 0.2437(7) 0.0600(14) Uani 0.665(7) 1 d . . P C 1
H10 H 0.2386 -0.1978 0.2286 0.072 Uiso 0.665(7) 1 calc R . P C 1
C11 C 0.2417(8) -0.0931(13) 0.3028(7) 0.0600(14) Uani 0.665(7) 1 d . . P C 1
H11 H 0.2585 -0.1689 0.3294 0.072 Uiso 0.665(7) 1 calc R . P C 1
C12 C 0.2276(8) 0.0353(12) 0.3235(7) 0.0600(14) Uani 0.665(7) 1 d . . P C 1
H12 H 0.2280 0.0473 0.3629 0.072 Uiso 0.665(7) 1 calc R . P C 1
C13 C 0.0912(7) 0.7168(18) 0.5023(11) 0.079(2) Uani 0.517(7) 1 d D . P B 1
C14 C 0.0728(10) 0.6753(16) 0.5522(11) 0.079(2) Uani 0.517(7) 1 d . . P B 1
H14 H 0.1107 0.6548 0.5889 0.094 Uiso 0.517(7) 1 calc R . P B 1
C15 C -0.0021(10) 0.6660(15) 0.5452(11) 0.079(2) Uani 0.517(7) 1 d . . P B 1
H15 H -0.0162 0.6394 0.5782 0.094 Uiso 0.517(7) 1 calc R . P B 1
C16 C -0.0536(11) 0.6917(16) 0.4960(11) 0.079(2) Uani 0.517(7) 1 d . . P B 1
H16 H -0.1044 0.6798 0.4940 0.094 Uiso 0.517(7) 1 calc R . P B 1
C17 C -0.0404(11) 0.7372(18) 0.4436(12) 0.079(2) Uani 0.517(7) 1 d . . P B 1
H17 H -0.0791 0.7598 0.4075 0.094 Uiso 0.517(7) 1 calc R . P B 1
C18 C 0.0377(10) 0.7442(17) 0.4520(11) 0.079(2) Uani 0.517(7) 1 d . . P B 1
H18 H 0.0522 0.7706 0.4192 0.094 Uiso 0.517(7) 1 calc R . P B 1
C19 C 0.2268(12) 0.8717(17) 0.5622(9) 0.052(4) Uani 0.461(15) 1 d D . P B 1
C20 C 0.2133(9) 1.0101(15) 0.5453(10) 0.052(4) Uani 0.461(15) 1 d D . P B 1
H20 H 0.1853 1.0302 0.5051 0.063 Uiso 0.461(15) 1 calc R . P B 1
C21 C 0.2386(13) 1.120(2) 0.5841(9) 0.052(4) Uani 0.461(15) 1 d D . P B 1
H21 H 0.2295 1.2138 0.5709 0.063 Uiso 0.461(15) 1 calc R . P B 1
C22 C 0.2779(10) 1.0894(17) 0.6432(9) 0.052(4) Uani 0.461(15) 1 d D . P B 1
H22 H 0.2942 1.1640 0.6706 0.063 Uiso 0.461(15) 1 calc R . P B 1
C23 C 0.2943(10) 0.9543(15) 0.6640(9) 0.052(4) Uani 0.461(15) 1 d D . P B 1
H23 H 0.3215 0.9345 0.7044 0.063 Uiso 0.461(15) 1 calc R . P B 1
C24 C 0.2684(10) 0.8496(19) 0.6220(8) 0.052(4) Uani 0.461(15) 1 d D . P B 1
H24 H 0.2799 0.7563 0.6348 0.063 Uiso 0.461(15) 1 calc R . P B 1
C26 C 0.5718(7) 0.6120(11) 0.3361(6) 0.064(5) Uani 0.555(9) 1 d D . P A 1
H26 H 0.6154 0.5986 0.3699 0.076 Uiso 0.555(9) 1 calc R . P A 1
C27 C 0.5772(8) 0.5676(13) 0.2833(6) 0.081(7) Uani 0.555(9) 1 d D . P A 1
H27 H 0.6215 0.5269 0.2798 0.097 Uiso 0.555(9) 1 calc R . P A 1
C29 C 0.4479(7) 0.6483(13) 0.2388(6) 0.069(6) Uani 0.555(9) 1 d D . P A 1
H29 H 0.4053 0.6605 0.2041 0.082 Uiso 0.555(9) 1 calc R . P A 1
C30 C 0.4489(7) 0.6903(13) 0.2948(5) 0.064(5) Uani 0.555(9) 1 d D . P A 1
H30 H 0.4048 0.7323 0.2981 0.076 Uiso 0.555(9) 1 calc R . P A 1
B3 B 0.2543(17) 0.568(4) 0.5482(13) 0.034(4) Uani 0.461(15) 1 d . U P B 1
H3A H 0.3177 0.5853 0.5491 0.050 Uiso 0.461(15) 1 calc GR . P B 1
H3B H 0.2281 0.4676 0.5186 0.050 Uiso 0.461(15) 1 calc GR . P B 1
H3C H 0.2542 0.5502 0.5977 0.050 Uiso 0.461(15) 1 calc GR . P B 1
B4 B 0.2145(17) 0.765(3) 0.4411(11) 0.034(4) Uani 0.461(15) 1 d . U P B 1
H4A H 0.1889 0.6720 0.4069 0.050 Uiso 0.461(15) 1 calc GR . P B 1
H4B H 0.2812 0.7715 0.4515 0.050 Uiso 0.461(15) 1 calc GR . P B 1
H4C H 0.1859 0.8728 0.4199 0.050 Uiso 0.461(15) 1 calc GR . P B 1
P2A P 0.1866(5) 0.7322(9) 0.4900(4) 0.0324(17) Uani 0.539(15) 1 d D . P B 2
C8A C 0.2576(9) 0.130(2) 0.2462(7) 0.0600(14) Uani 0.335(7) 1 d D . P C 2
H8A H 0.2765 0.2149 0.2369 0.072 Uiso 0.335(7) 1 calc R . P C 2
C9A C 0.2796(12) 0.014(2) 0.2208(9) 0.0600(14) Uani 0.335(7) 1 d D . P C 2
H9A H 0.3104 0.0208 0.1966 0.072 Uiso 0.335(7) 1 calc R . P C 2
C10A C 0.2534(13) -0.110(3) 0.2332(11) 0.0600(14) Uani 0.335(7) 1 d D . P C 2
H10A H 0.2648 -0.1946 0.2178 0.072 Uiso 0.335(7) 1 calc R . P C 2
C11A C 0.2097(14) -0.107(2) 0.2688(11) 0.0600(14) Uani 0.335(7) 1 d D . P C 2
H11A H 0.1910 -0.1925 0.2784 0.072 Uiso 0.335(7) 1 calc R . P C 2
C12A C 0.1921(12) 0.0147(15) 0.2913(10) 0.0600(14) Uani 0.335(7) 1 d D . P C 2
H12A H 0.1616 0.0055 0.3156 0.072 Uiso 0.335(7) 1 calc R . P C 2
C13A C 0.0836(7) 0.705(2) 0.4736(9) 0.079(2) Uani 0.483(7) 1 d D . P B 2
C14A C 0.0461(10) 0.790(2) 0.5012(10) 0.079(2) Uani 0.483(7) 1 d . . P B 2
H14A H 0.0718 0.8605 0.5279 0.094 Uiso 0.483(7) 1 calc R . P B 2
C15A C -0.0300(11) 0.767(2) 0.4883(10) 0.079(2) Uani 0.483(7) 1 d . . P B 2
H15A H -0.0588 0.8226 0.5057 0.094 Uiso 0.483(7) 1 calc R . P B 2
C16A C -0.0245(10) 0.581(2) 0.4222(9) 0.079(2) Uani 0.483(7) 1 d . . P B 2
H16A H -0.0485 0.5103 0.3945 0.094 Uiso 0.483(7) 1 calc R . P B 2
C17A C -0.0643(12) 0.656(2) 0.4475(10) 0.079(2) Uani 0.483(7) 1 d . . P B 2
H17A H -0.1163 0.6365 0.4387 0.094 Uiso 0.483(7) 1 calc R . P B 2
C18A C 0.0507(10) 0.604(2) 0.4356(9) 0.079(2) Uani 0.483(7) 1 d . . P B 2
H18A H 0.0794 0.5496 0.4180 0.094 Uiso 0.483(7) 1 calc R . P B 2
C19A C 0.2128(11) 0.8940(14) 0.5362(8) 0.058(3) Uani 0.539(15) 1 d D . P B 2
C20A C 0.2056(10) 1.0170(16) 0.5076(10) 0.058(3) Uani 0.539(15) 1 d . . P B 2
H20A H 0.1890 1.0195 0.4656 0.070 Uiso 0.539(15) 1 calc R . P B 2
C21A C 0.2225(9) 1.1395(17) 0.5398(9) 0.058(3) Uani 0.539(15) 1 d . . P B 2
H21A H 0.2162 1.2273 0.5206 0.070 Uiso 0.539(15) 1 calc R . P B 2
C22A C 0.2492(14) 1.130(2) 0.6017(9) 0.058(3) Uani 0.539(15) 1 d . . P B 2
H22A H 0.2618 1.2119 0.6248 0.070 Uiso 0.539(15) 1 calc R . P B 2
C23A C 0.2574(10) 1.0042(17) 0.6294(9) 0.058(3) Uani 0.539(15) 1 d . . P B 2
H23A H 0.2760 0.9971 0.6714 0.070 Uiso 0.539(15) 1 calc R . P B 2
C24A C 0.2372(12) 0.8847(18) 0.5930(10) 0.058(3) Uani 0.539(15) 1 d . . P B 2
H24A H 0.2418 0.7956 0.6109 0.070 Uiso 0.539(15) 1 calc R . P B 2
C26A C 0.5458(6) 0.7541(14) 0.3193(6) 0.050(5) Uani 0.445(9) 1 d D . P A 2
H26A H 0.5688 0.8393 0.3359 0.060 Uiso 0.445(9) 1 calc R . P A 2
C27A C 0.5466(8) 0.7073(14) 0.2654(6) 0.081(9) Uani 0.445(9) 1 d D . P A 2
H27A H 0.5717 0.7638 0.2453 0.097 Uiso 0.445(9) 1 calc R . P A 2
C29A C 0.4790(7) 0.5059(14) 0.2710(5) 0.040(4) Uani 0.445(9) 1 d D . P A 2
H29A H 0.4565 0.4200 0.2549 0.048 Uiso 0.445(9) 1 calc R . P A 2
C30A C 0.4757(6) 0.5472(10) 0.3255(5) 0.023(4) Uani 0.445(9) 1 d D . P A 2
H30A H 0.4512 0.4936 0.3470 0.028 Uiso 0.445(9) 1 calc R . P A 2
B3A B 0.2408(14) 0.571(3) 0.5301(11) 0.034(4) Uani 0.539(15) 1 d . U P B 2
H3AA H 0.3072 0.5929 0.5446 0.050 Uiso 0.539(15) 1 calc GR . P B 2
H3AB H 0.2248 0.4730 0.4975 0.050 Uiso 0.539(15) 1 calc GR . P B 2
H3AC H 0.2240 0.5479 0.5733 0.050 Uiso 0.539(15) 1 calc GR . P B 2
B4A B 0.2065(14) 0.755(3) 0.4188(9) 0.034(4) Uani 0.539(15) 1 d . U P B 2
H4AA H 0.1849 0.6545 0.3881 0.050 Uiso 0.539(15) 1 calc GR . P B 2
H4AB H 0.2730 0.7685 0.4294 0.050 Uiso 0.539(15) 1 calc GR . P B 2
H4AC H 0.1743 0.8562 0.3934 0.050 Uiso 0.539(15) 1 calc GR . P B 2

loop_
_atom_site_aniso_label
_atom_site_aniso_U_11
_atom_site_aniso_U_22
_atom_site_aniso_U_33
_atom_site_aniso_U_23
_atom_site_aniso_U_13
_atom_site_aniso_U_12
U1 0.01639(12) 0.02458(14) 0.04751(17) -0.00084(13) -0.00332(10) 0.00200(11)
P1 0.0344(11) 0.0301(10) 0.0532(14) 0.0033(9) -0.0165(10) -0.0039(8)
P3 0.0193(9) 0.0253(8) 0.0333(10) -0.0038(7) 0.0015(8) 0.0037(7)
C1 0.063(3) 0.091(3) 0.115(4) 0.038(3) -0.024(3) -0.001(3)
C2 0.063(3) 0.091(3) 0.115(4) 0.038(3) -0.024(3) -0.001(3)
C3 0.063(3) 0.091(3) 0.115(4) 0.038(3) -0.024(3) -0.001(3)
C4 0.063(3) 0.091(3) 0.115(4) 0.038(3) -0.024(3) -0.001(3)
C5 0.063(3) 0.091(3) 0.115(4) 0.038(3) -0.024(3) -0.001(3)
C6 0.063(3) 0.091(3) 0.115(4) 0.038(3) -0.024(3) -0.001(3)
C7 0.064(3) 0.044(2) 0.060(3) -0.010(2) 0.005(3) 0.004(2)
C25 0.024(4) 0.029(4) 0.038(4) -0.004(3) 0.002(3) 0.005(3)
C28 0.085(8) 0.067(6) 0.072(7) -0.027(5) 0.050(7) -0.009(6)
C31 0.026(4) 0.023(3) 0.035(4) -0.007(3) 0.009(3) 0.000(3)
C32 0.027(4) 0.032(4) 0.051(5) 0.001(3) 0.008(3) 0.005(3)
C33 0.042(5) 0.031(4) 0.065(6) -0.002(4) 0.022(4) 0.012(3)
C34 0.076(7) 0.025(4) 0.081(7) -0.016(4) 0.045(5) -0.010(4)
C35 0.037(5) 0.038(4) 0.109(8) -0.035(5) 0.036(5) -0.015(4)
C36 0.024(4) 0.036(4) 0.087(6) -0.024(4) 0.014(4) -0.004(3)
B1 0.040(5) 0.038(5) 0.063(7) -0.002(5) -0.008(5) -0.009(4)
B2 0.035(5) 0.040(5) 0.045(6) -0.003(4) -0.009(4) -0.005(4)
B5 0.024(4) 0.023(4) 0.041(5) -0.003(3) 0.003(4) 0.001(3)
B6 0.022(4) 0.036(4) 0.036(5) -0.006(4) 0.005(4) 0.011(3)
P2 0.017(3) 0.028(2) 0.034(5) 0.000(4) 0.005(4) 0.0047(18)
C8 0.064(3) 0.044(2) 0.060(3) -0.010(2) 0.005(3) 0.004(2)
C9 0.064(3) 0.044(2) 0.060(3) -0.010(2) 0.005(3) 0.004(2)
C10 0.064(3) 0.044(2) 0.060(3) -0.010(2) 0.005(3) 0.004(2)
C11 0.064(3) 0.044(2) 0.060(3) -0.010(2) 0.005(3) 0.004(2)
C12 0.064(3) 0.044(2) 0.060(3) -0.010(2) 0.005(3) 0.004(2)
C13 0.035(3) 0.079(4) 0.129(7) -0.005(4) 0.036(4) -0.003(3)
C14 0.035(3) 0.079(4) 0.129(7) -0.005(4) 0.036(4) -0.003(3)
C15 0.035(3) 0.079(4) 0.129(7) -0.005(4) 0.036(4) -0.003(3)
C16 0.035(3) 0.079(4) 0.129(7) -0.005(4) 0.036(4) -0.003(3)
C17 0.035(3) 0.079(4) 0.129(7) -0.005(4) 0.036(4) -0.003(3)
C18 0.035(3) 0.079(4) 0.129(7) -0.005(4) 0.036(4) -0.003(3)
C19 0.032(5) 0.047(5) 0.078(9) -0.021(5) 0.018(5) 0.004(4)
C20 0.032(5) 0.047(5) 0.078(9) -0.021(5) 0.018(5) 0.004(4)
C21 0.032(5) 0.047(5) 0.078(9) -0.021(5) 0.018(5) 0.004(4)
C22 0.032(5) 0.047(5) 0.078(9) -0.021(5) 0.018(5) 0.004(4)
C23 0.032(5) 0.047(5) 0.078(9) -0.021(5) 0.018(5) 0.004(4)
C24 0.032(5) 0.047(5) 0.078(9) -0.021(5) 0.018(5) 0.004(4)
C26 0.064(11) 0.089(13) 0.033(9) -0.010(8) 0.010(8) 0.042(10)
C27 0.091(15) 0.101(15) 0.049(12) -0.011(10) 0.021(11) 0.048(12)
C29 0.053(11) 0.117(16) 0.031(9) -0.016(9) 0.008(8) -0.014(10)
C30 0.049(10) 0.100(14) 0.045(10) -0.018(9) 0.020(8) 0.004(9)
B3 0.019(7) 0.038(4) 0.030(13) -0.002(8) -0.009(8) 0.006(4)
B4 0.019(7) 0.038(4) 0.030(13) -0.002(8) -0.009(8) 0.006(4)
P2A 0.023(3) 0.032(2) 0.043(5) 0.001(4) 0.012(4) 0.0050(18)
C8A 0.064(3) 0.044(2) 0.060(3) -0.010(2) 0.005(3) 0.004(2)
C9A 0.064(3) 0.044(2) 0.060(3) -0.010(2) 0.005(3) 0.004(2)
C10A 0.064(3) 0.044(2) 0.060(3) -0.010(2) 0.005(3) 0.004(2)
C11A 0.064(3) 0.044(2) 0.060(3) -0.010(2) 0.005(3) 0.004(2)
C12A 0.064(3) 0.044(2) 0.060(3) -0.010(2) 0.005(3) 0.004(2)
C13A 0.035(3) 0.079(4) 0.129(7) -0.005(4) 0.036(4) -0.003(3)
C14A 0.035(3) 0.079(4) 0.129(7) -0.005(4) 0.036(4) -0.003(3)
C15A 0.035(3) 0.079(4) 0.129(7) -0.005(4) 0.036(4) -0.003(3)
C16A 0.035(3) 0.079(4) 0.129(7) -0.005(4) 0.036(4) -0.003(3)
C17A 0.035(3) 0.079(4) 0.129(7) -0.005(4) 0.036(4) -0.003(3)
C18A 0.035(3) 0.079(4) 0.129(7) -0.005(4) 0.036(4) -0.003(3)
C19A 0.051(5) 0.045(4) 0.076(6) -0.004(4) 0.017(4) 0.014(4)
C20A 0.051(5) 0.045(4) 0.076(6) -0.004(4) 0.017(4) 0.014(4)
C21A 0.051(5) 0.045(4) 0.076(6) -0.004(4) 0.017(4) 0.014(4)
C22A 0.051(5) 0.045(4) 0.076(6) -0.004(4) 0.017(4) 0.014(4)
C23A 0.051(5) 0.045(4) 0.076(6) -0.004(4) 0.017(4) 0.014(4)
C24A 0.051(5) 0.045(4) 0.076(6) -0.004(4) 0.017(4) 0.014(4)
C26A 0.067(14) 0.038(10) 0.061(13) -0.018(9) 0.042(11) -0.021(9)
C27A 0.12(2) 0.094(18) 0.057(15) -0.021(13) 0.065(15) -0.057(16)
C29A 0.050(10) 0.039(9) 0.035(9) -0.014(8) 0.019(8) -0.008(8)
C30A 0.030(8) 0.020(7) 0.021(8) -0.003(6) 0.010(6) -0.009(6)
B3A 0.019(7) 0.038(4) 0.030(13) -0.002(8) -0.009(8) 0.006(4)
B4A 0.019(7) 0.038(4) 0.030(13) -0.002(8) -0.009(8) 0.006(4)

loop_
_atom_type_symbol
_atom_type_description
_atom_type_scat_dispersion_real
_atom_type_scat_dispersion_imag
_atom_type_scat_source
C C 0.0033 0.0016 'International Tables Vol C Tables 4.2.6.8 and 6.1.1.4'
H H 0.0000 0.0000 'International Tables Vol C Tables 4.2.6.8 and 6.1.1.4'
B B 0.0013 0.0007 'International Tables Vol C Tables 4.2.6.8 and 6.1.1.4'
P P 0.1023 0.0942 'International Tables Vol C Tables 4.2.6.8 and 6.1.1.4'
U U -9.6767 9.6646 'International Tables Vol C Tables 4.2.6.8 and 6.1.1.4'

loop_
_geom_angle_atom_site_label_1
_geom_angle_atom_site_label_2
_geom_angle_atom_site_label_3
_geom_angle
_geom_angle_site_symmetry_1
_geom_angle_site_symmetry_3
_geom_angle_publ_flag
C1 P1 B1 111.3(4) . . ?
C1 P1 B2 110.1(4) . . ?
C7 P1 C1 107.1(4) . . ?
C7 P1 B1 112.6(4) . . ?
C7 P1 B2 109.9(4) . . ?
B1 P1 B2 105.9(4) . . ?
C25 P3 B5 107.7(3) . . ?
C25 P3 B6 107.5(3) . . ?
C31 P3 C25 105.9(3) . . ?
C31 P3 B5 110.2(3) . . ?
C31 P3 B6 113.2(3) . . ?
B5 P3 B6 111.9(4) . . ?
C2 C1 P1 119.5(4) . . ?
C2 C1 C6 120.0 . . ?
C6 C1 P1 120.5(4) . . ?
C1 C2 H2 120.0 . . ?
C1 C2 C3 120.0 . . ?
C3 C2 H2 120.0 . . ?
C2 C3 H3 120.0 . . ?
C2 C3 C4 120.0 . . ?
C4 C3 H3 120.0 . . ?
C3 C4 H4 120.0 . . ?
C5 C4 C3 120.0 . . ?
C5 C4 H4 120.0 . . ?
C4 C5 H5 120.0 . . ?
C4 C5 C6 120.0 . . ?
C6 C5 H5 120.0 . . ?
C1 C6 H6 120.0 . . ?
C5 C6 C1 120.0 . . ?
C5 C6 H6 120.0 . . ?
C8 C7 P1 118.0(8) . . ?
C8 C7 C12 124.4(10) . . ?
C12 C7 P1 116.3(8) . . ?
C8A C7 P1 123.1(11) . . ?
C12A C7 P1 132.8(13) . . ?
C12A C7 C8A 104.0(16) . . ?
C26 C25 P3 124.8(7) . . ?
C26 C25 C30 112.8(10) . . ?
C30 C25 P3 122.3(7) . . ?
C26A C25 P3 119.2(8) . . ?
C26A C25 C30A 126.2(10) . . ?
C30A C25 P3 114.6(7) . . ?
C27 C28 H28 116.4 . . ?
C27 C28 C29 127.2(11) . . ?
C29 C28 H28 116.4 . . ?
C27A C28 H28A 123.1 . . ?
C27A C28 C29A 113.9(11) . . ?
C29A C28 H28A 123.1 . . ?
C32 C31 P3 119.8(2) . . ?
C36 C31 P3 120.1(2) . . ?
C36 C31 C32 120.0 . . ?
C31 C32 H32 120.0 . . ?
C33 C32 C31 120.0 . . ?
C33 C32 H32 120.0 . . ?
C32 C33 H33 120.0 . . ?
C34 C33 C32 120.0 . . ?
C34 C33 H33 120.0 . . ?
C33 C34 H34 120.0 . . ?
C33 C34 C35 120.0 . . ?
C35 C34 H34 120.0 . . ?
C34 C35 H35 120.0 . . ?
C36 C35 C34 120.0 . . ?
C36 C35 H35 120.0 . . ?
C31 C36 H36 120.0 . . ?
C35 C36 C31 120.0 . . ?
C35 C36 H36 120.0 . . ?
P1 B1 H1A 109.5 . . ?
P1 B1 H1B 109.5 . . ?
P1 B1 H1C 109.5 . . ?
H1A B1 H1B 109.5 . . ?
H1A B1 H1C 109.5 . . ?
H1B B1 H1C 109.5 . . ?
P1 B2 H2A 109.5 . . ?
P1 B2 H2B 109.5 . . ?
P1 B2 H2C 109.5 . . ?
H2A B2 H2B 109.5 . . ?
H2A B2 H2C 109.5 . . ?
H2B B2 H2C 109.5 . . ?
P3 B5 H5A 109.5 . . ?
P3 B5 H5B 109.5 . . ?
P3 B5 H5C 109.5 . . ?
H5A B5 H5B 109.5 . . ?
H5A B5 H5C 109.5 . . ?
H5B B5 H5C 109.5 . . ?
P3 B6 H6A 109.5 . . ?
P3 B6 H6B 109.5 . . ?
P3 B6 H6C 109.5 . . ?
H6A B6 H6B 109.5 . . ?
H6A B6 H6C 109.5 . . ?
H6B B6 H6C 109.5 . . ?
C13 P2 B3 115.9(14) . . ?
C13 P2 B4 112.6(12) . . ?
C19 P2 C13 106.0(10) . . ?
C19 P2 B3 108.7(11) . . ?
C19 P2 B4 109.1(13) . . ?
B4 P2 B3 104.5(15) . . ?
C7 C8 H8 121.5 . . ?
C7 C8 C9 117.0(12) . . ?
C9 C8 H8 121.5 . . ?
C8 C9 H9 119.0 . . ?
C10 C9 C8 121.9(14) . . ?
C10 C9 H9 119.0 . . ?
C9 C10 H10 120.5 . . ?
C9 C10 C11 119.1(14) . . ?
C11 C10 H10 120.5 . . ?
C10 C11 H11 120.2 . . ?
C10 C11 C12 119.5(13) . . ?
C12 C11 H11 120.2 . . ?
C7 C12 H12 121.6 . . ?
C11 C12 C7 116.8(13) . . ?
C11 C12 H12 121.6 . . ?
C14 C13 P2 115.4(16) . . ?
C18 C13 P2 124.4(19) . . ?
C18 C13 C14 120.2(16) . . ?
C13 C14 H14 121.5 . . ?
C15 C14 C13 117(2) . . ?
C15 C14 H14 121.5 . . ?
C14 C15 H15 118.9 . . ?
C16 C15 C14 122(2) . . ?
C16 C15 H15 118.9 . . ?
C15 C16 H16 117.6 . . ?
C15 C16 C17 125(2) . . ?
C17 C16 H16 117.6 . . ?
C16 C17 H17 124.2 . . ?
C18 C17 C16 112(2) . . ?
C18 C17 H17 124.2 . . ?
C13 C18 C17 124(2) . . ?
C13 C18 H18 117.9 . . ?
C17 C18 H18 117.9 . . ?
C20 C19 P2 124.2(14) . . ?
C20 C19 C24 115.3(17) . . ?
C24 C19 P2 120.5(12) . . ?
C19 C20 H20 118.3 . . ?
C21 C20 C19 123.4(19) . . ?
C21 C20 H20 118.3 . . ?
C20 C21 H21 121.1 . . ?
C20 C21 C22 117.7(19) . . ?
C22 C21 H21 121.1 . . ?
C21 C22 H22 118.6 . . ?
C23 C22 C21 122.8(17) . . ?
C23 C22 H22 118.6 . . ?
C22 C23 H23 122.1 . . ?
C22 C23 C24 115.9(17) . . ?
C24 C23 H23 122.1 . . ?
C19 C24 H24 117.6 . . ?
C23 C24 C19 124.8(18) . . ?
C23 C24 H24 117.6 . . ?
C25 C26 H26 115.7 . . ?
C27 C26 C25 128.5(13) . . ?
C27 C26 H26 115.7 . . ?
C28 C27 C26 113.2(13) . . ?
C28 C27 H27 123.4 . . ?
C26 C27 H27 123.4 . . ?
C28 C29 H29 122.7 . . ?
C30 C29 C28 114.6(12) . . ?
C30 C29 H29 122.7 . . ?
C25 C30 H30 118.2 . . ?
C29 C30 C25 123.6(12) . . ?
C29 C30 H30 118.2 . . ?
P2 B3 H3A 109.5 . . ?
P2 B3 H3B 109.5 . . ?
P2 B3 H3C 109.5 . . ?
H3A B3 H3B 109.5 . . ?
H3A B3 H3C 109.5 . . ?
H3B B3 H3C 109.5 . . ?
P2 B4 H4A 109.5 . . ?
P2 B4 H4B 109.5 . . ?
P2 B4 H4C 109.5 . . ?
H4A B4 H4B 109.5 . . ?
H4A B4 H4C 109.5 . . ?
H4B B4 H4C 109.5 . . ?
C13A P2A C19A 106.7(11) . . ?
C13A P2A B3A 109.5(12) . . ?
C13A P2A B4A 109.7(10) . . ?
C19A P2A B3A 112.4(10) . . ?
C19A P2A B4A 110.2(11) . . ?
B4A P2A B3A 108.3(13) . . ?
C7 C8A H8A 113.4 . . ?
C9A C8A C7 133(2) . . ?
C9A C8A H8A 113.4 . . ?
C8A C9A H9A 122.6 . . ?
C10A C9A C8A 115(2) . . ?
C10A C9A H9A 122.6 . . ?
C9A C10A H10A 121.3 . . ?
C9A C10A C11A 117(3) . . ?
C11A C10A H10A 121.3 . . ?
C10A C11A H11A 118.9 . . ?
C10A C11A C12A 122(3) . . ?
C12A C11A H11A 118.9 . . ?
C7 C12A C11A 128(2) . . ?
C7 C12A H12A 115.8 . . ?
C11A C12A H12A 115.8 . . ?
C14A C13A P2A 118.8(18) . . ?
C18A C13A P2A 117.2(17) . . ?
C18A C13A C14A 124.1(16) . . ?
C13A C14A H14A 121.2 . . ?
C13A C14A C15A 118(2) . . ?
C15A C14A H14A 121.2 . . ?
C14A C15A H15A 121.3 . . ?
C14A C15A C17A 117(2) . . ?
C17A C15A H15A 121.3 . . ?
C17A C16A H16A 119.8 . . ?
C17A C16A C18A 120(2) . . ?
C18A C16A H16A 119.8 . . ?
C15A C17A H17A 119.4 . . ?
C16A C17A C15A 121(2) . . ?
C16A C17A H17A 119.4 . . ?
C13A C18A C16A 119(2) . . ?
C13A C18A H18A 120.3 . . ?
C16A C18A H18A 120.3 . . ?
C20A C19A P2A 117.7(14) . . ?
C24A C19A P2A 119.8(13) . . ?
C24A C19A C20A 122.5(14) . . ?
C19A C20A H20A 120.1 . . ?
C19A C20A C21A 119.9(17) . . ?
C21A C20A H20A 120.1 . . ?
C20A C21A H21A 121.2 . . ?
C20A C21A C22A 117.7(18) . . ?
C22A C21A H21A 121.2 . . ?
C21A C22A H22A 119.4 . . ?
C23A C22A C21A 121.2(18) . . ?
C23A C22A H22A 119.4 . . ?
C22A C23A H23A 121.4 . . ?
C22A C23A C24A 117.2(18) . . ?
C24A C23A H23A 121.4 . . ?
C19A C24A C23A 121.5(16) . . ?
C19A C24A H24A 119.2 . . ?
C23A C24A H24A 119.2 . . ?
C25 C26A H26A 122.0 . . ?
C25 C26A C27A 115.9(13) . . ?
C27A C26A H26A 122.0 . . ?
C28 C27A C26A 126.2(15) . . ?
C28 C27A H27A 116.9 . . ?
C26A C27A H27A 116.9 . . ?
C28 C29A H29A 118.5 . . ?
C30A C29A C28 123.0(12) . . ?
C30A C29A H29A 118.5 . . ?
C25 C30A H30A 122.6 . . ?
C29A C30A C25 114.8(11) . . ?
C29A C30A H30A 122.6 . . ?
P2A B3A H3AA 109.5 . . ?
P2A B3A H3AB 109.5 . . ?
P2A B3A H3AC 109.5 . . ?
H3AA B3A H3AB 109.5 . . ?
H3AA B3A H3AC 109.5 . . ?
H3AB B3A H3AC 109.5 . . ?
P2A B4A H4AA 109.5 . . ?
P2A B4A H4AB 109.5 . . ?
P2A B4A H4AC 109.5 . . ?
H4AA B4A H4AB 109.5 . . ?
H4AA B4A H4AC 109.5 . . ?
H4AB B4A H4AC 109.5 . . ?

loop_
_geom_bond_atom_site_label_1
_geom_bond_atom_site_label_2
_geom_bond_distance
_geom_bond_site_symmetry_2
_geom_bond_publ_flag
U1 B6 2.700(7) 3_666 ?
P1 C1 1.825(6) . ?
P1 C7 1.824(9) . ?
P1 B1 1.907(11) . ?
P1 B2 1.930(9) . ?
P3 C25 1.823(7) . ?
P3 C31 1.817(4) . ?
P3 B5 1.906(8) . ?
P3 B6 1.909(7) . ?
C1 C2 1.374(4) . ?
C1 C6 1.376(4) . ?
C2 H2 0.9500 . ?
C2 C3 1.375(4) . ?
C3 H3 0.9500 . ?
C3 C4 1.375(4) . ?
C4 H4 0.9500 . ?
C4 C5 1.374(4) . ?
C5 H5 0.9500 . ?
C5 C6 1.375(4) . ?
C6 H6 0.9500 . ?
C7 C8 1.284(15) . ?
C7 C12 1.400(16) . ?
C7 C8A 1.427(13) . ?
C7 C12A 1.355(13) . ?
C25 C26 1.382(11) . ?
C25 C30 1.401(11) . ?
C25 C26A 1.317(11) . ?
C25 C30A 1.398(10) . ?
C28 H28 0.9500 . ?
C28 H28A 0.9500 . ?
C28 C27 1.322(12) . ?
C28 C29 1.398(11) . ?
C28 C27A 1.366(12) . ?
C28 C29A 1.434(11) . ?
C31 C32 1.378(3) . ?
C31 C36 1.378(3) . ?
C32 H32 0.9500 . ?
C32 C33 1.378(3) . ?
C33 H33 0.9500 . ?
C33 C34 1.378(3) . ?
C34 H34 0.9500 . ?
C34 C35 1.378(3) . ?
C35 H35 0.9500 . ?
C35 C36 1.378(3) . ?
C36 H36 0.9500 . ?
B1 H1A 1.2000 . ?
B1 H1B 1.2000 . ?
B1 H1C 1.2000 . ?
B2 H2A 1.2000 . ?
B2 H2B 1.2000 . ?
B2 H2C 1.2000 . ?
B5 H5A 1.2000 . ?
B5 H5B 1.2000 . ?
B5 H5C 1.2000 . ?
B6 H6A 1.2000 . ?
B6 H6B 1.2000 . ?
B6 H6C 1.2000 . ?
P2 C13 1.867(9) . ?
P2 C19 1.75(2) . ?
P2 B3 1.94(3) . ?
P2 B4 1.94(3) . ?
C8 H8 0.9500 . ?
C8 C9 1.392(16) . ?
C9 H9 0.9500 . ?
C9 C10 1.367(19) . ?
C10 H10 0.9500 . ?
C10 C11 1.37(2) . ?
C11 H11 0.9500 . ?
C11 C12 1.389(17) . ?
C12 H12 0.9500 . ?
C13 C14 1.41(3) . ?
C13 C18 1.31(3) . ?
C14 H14 0.9500 . ?
C14 C15 1.37(2) . ?
C15 H15 0.9500 . ?
C15 C16 1.28(3) . ?
C16 H16 0.9500 . ?
C16 C17 1.43(4) . ?
C17 H17 0.9500 . ?
C17 C18 1.42(2) . ?
C18 H18 0.9500 . ?
C19 C20 1.390(13) . ?
C19 C24 1.400(13) . ?
C20 H20 0.9500 . ?
C20 C21 1.384(13) . ?
C21 H21 0.9500 . ?
C21 C22 1.392(14) . ?
C22 H22 0.9500 . ?
C22 C23 1.389(13) . ?
C23 H23 0.9500 . ?
C23 C24 1.391(13) . ?
C24 H24 0.9500 . ?
C26 H26 0.9500 . ?
C26 C27 1.371(12) . ?
C27 H27 0.9500 . ?
C29 H29 0.9500 . ?
C29 C30 1.397(12) . ?
C30 H30 0.9500 . ?
B3 H3A 1.2000 . ?
B3 H3B 1.2000 . ?
B3 H3C 1.2000 . ?
B4 H4A 1.2000 . ?
B4 H4B 1.2000 . ?
B4 H4C 1.2000 . ?
P2A C13A 1.866(9) . ?
P2A C19A 1.878(9) . ?
P2A B3A 1.92(3) . ?
P2A B4A 1.88(3) . ?
C8A H8A 0.9500 . ?
C8A C9A 1.398(13) . ?
C9A H9A 0.9500 . ?
C9A C10A 1.357(14) . ?
C10A H10A 0.9500 . ?
C10A C11A 1.371(14) . ?
C11A H11A 0.9500 . ?
C11A C12A 1.376(14) . ?
C12A H12A 0.9500 . ?
C13A C14A 1.38(3) . ?
C13A C18A 1.33(3) . ?
C14A H14A 0.9500 . ?
C14A C15A 1.38(3) . ?
C15A H15A 0.9500 . ?
C15A C17A 1.45(4) . ?
C16A H16A 0.9500 . ?
C16A C17A 1.33(3) . ?
C16A C18A 1.36(2) . ?
C17A H17A 0.9500 . ?
C18A H18A 0.9500 . ?
C19A C20A 1.35(2) . ?
C19A C24A 1.28(2) . ?
C20A H20A 0.9500 . ?
C20A C21A 1.39(2) . ?
C21A H21A 0.9500 . ?
C21A C22A 1.40(2) . ?
C22A H22A 0.9500 . ?
C22A C23A 1.36(2) . ?
C23A H23A 0.9500 . ?
C23A C24A 1.42(2) . ?
C24A H24A 0.9500 . ?
C26A H26A 0.9500 . ?
C26A C27A 1.373(12) . ?
C27A H27A 0.9500 . ?
C29A H29A 0.9500 . ?
C29A C30A 1.387(12) . ?
C30A H30A 0.9500 . ?
B3A H3AA 1.2000 . ?
B3A H3AB 1.2000 . ?
B3A H3AC 1.2000 . ?
B4A H4AA 1.2000 . ?
B4A H4AB 1.2000 . ?
B4A H4AC 1.2000 . ?
